data_7711575
loop_
_publ_author_name
'Rojales, Katherine'
'Masilamani, Tamizmani'
'Bartholome, Tyler A.'
'Martin, Caleb Daniel'

_publ_section_title
;
 Assessing the Donor Ability of Boratabenzene and 9-Borataphenanthrene
 Anions through Metal Complexes with Carbonyl Ligands
;
_journal_name_full 'Dalton Transactions'
_journal_paper_doi 10.1039/D2DT02795J
_journal_year 2022
_chemical_formula_moiety 'C20 H26 B O2 Rh Si'
_chemical_formula_sum 'C20 H26 B O2 Rh Si'
_chemical_formula_weight 440.22
_chemical_name_common 'TMB-boratabenzene Rh(CO)2 complex'
_chemical_properties_physical Air-sensitive,Moisture-sensitive
_space_group_crystal_system monoclinic
_space_group_IT_number 14
_space_group_name_Hall '-P 2ybc'
_space_group_name_H-M_alt 'P 1 21/c 1'
_atom_sites_solution_hydrogens geom
_atom_sites_solution_primary direct
_audit_creation_method SHELXL-2013
_audit_update_record
;
2022-08-26 deposited with the CCDC.	2022-10-21 downloaded from the CCDC.
;
_cell_angle_alpha 90
_cell_angle_beta 105.7830(9)
_cell_angle_gamma 90
_cell_formula_units_Z 4
_cell_length_a 17.3967(5)
_cell_length_b 7.7875(2)
_cell_length_c 15.7760(4)
_cell_measurement_reflns_used 9894
_cell_measurement_temperature 150(2)
_cell_measurement_theta_max 32.08
_cell_measurement_theta_min 2.68
_cell_volume 2056.70(10)
_computing_cell_refinement 'Bruker SAINT'
_computing_data_collection 'Bruker APEX2'
_computing_data_reduction 'Bruker SAINT'
_computing_molecular_graphics 'Bruker SHELXTL'
_computing_publication_material 'Bruker SHELXTL'
_computing_structure_refinement 'SHELXL-2013 (Sheldrick, 2013)'
_computing_structure_solution 'SHELXS-97 (Sheldrick 2008)'
_diffrn_ambient_temperature 150(2)
_diffrn_measured_fraction_theta_full 0.993
_diffrn_measured_fraction_theta_max 0.995
_diffrn_measurement_device_type 'Bruker APEX-II CCD'
_diffrn_measurement_method '\f and \w scans'
_diffrn_radiation_type MoK\a
_diffrn_radiation_wavelength 0.71073
_diffrn_reflns_av_R_equivalents 0.0275
_diffrn_reflns_av_unetI/netI 0.0165
_diffrn_reflns_Laue_measured_fraction_full 0.993
_diffrn_reflns_Laue_measured_fraction_max 0.995
_diffrn_reflns_limit_h_max 22
_diffrn_reflns_limit_h_min -22
_diffrn_reflns_limit_k_max 10
_diffrn_reflns_limit_k_min -10
_diffrn_reflns_limit_l_max 20
_diffrn_reflns_limit_l_min -18
_diffrn_reflns_number 32633
_diffrn_reflns_point_group_measured_fraction_full 0.993
_diffrn_reflns_point_group_measured_fraction_max 0.995
_diffrn_reflns_theta_full 25.242
_diffrn_reflns_theta_max 27.876
_diffrn_reflns_theta_min 2.683
_exptl_absorpt_coefficient_mu 0.898
_exptl_absorpt_correction_T_max 1.0000
_exptl_absorpt_correction_T_min 0.9429
_exptl_absorpt_correction_type multi-scan
_exptl_absorpt_process_details SADABs
_exptl_crystal_colour yellow
_exptl_crystal_density_diffrn 1.422
_exptl_crystal_description block
_exptl_crystal_F_000 904
_exptl_crystal_recrystallization_method 'Re-crystallisation from solvent: Acetonitrile'
_exptl_crystal_size_max 0.260
_exptl_crystal_size_mid 0.161
_exptl_crystal_size_min 0.120
_refine_diff_density_max 0.348
_refine_diff_density_min -0.331
_refine_diff_density_rms 0.048
_refine_ls_extinction_method none
_refine_ls_goodness_of_fit_ref 1.093
_refine_ls_hydrogen_treatment constr
_refine_ls_matrix_type full
_refine_ls_number_parameters 233
_refine_ls_number_reflns 4882
_refine_ls_number_restraints 0
_refine_ls_restrained_S_all 1.093
_refine_ls_R_factor_all 0.0203
_refine_ls_R_factor_gt 0.0181
_refine_ls_shift/su_max 0.003
_refine_ls_shift/su_mean 0.000
_refine_ls_structure_factor_coef Fsqd
_refine_ls_weighting_details 'w=1/[\s^2^(Fo^2^)+(0.0171P)^2^+0.9855P] where P=(Fo^2^+2Fc^2^)/3'
_refine_ls_weighting_scheme calc
_refine_ls_wR_factor_gt 0.0448
_refine_ls_wR_factor_ref 0.0460
_reflns_Friedel_coverage 0.000
_reflns_number_gt 4560
_reflns_number_total 4882
_reflns_threshold_expression 'I > 2\s(I)'
_cod_data_source_file d2dt02795j2.cif
_cod_data_source_block CDM428_1
_cod_original_sg_symbol_H-M 'P 21/c'
_cod_database_code 7711575
_shelx_space_group_comment
; 
The symmetry employed for this shelxl refinement is uniquely defined 
by the following loop, which should always be used as a source of 
symmetry information in preference to the above space-group names. 
They are only intended as comments. 
;
_shelx_estimated_absorpt_t_min 0.800
_shelx_estimated_absorpt_t_max 0.900
_shelxl_version_number 2013-3

loop_
_space_group_symop_operation_xyz
'x, y, z'
'-x, y+1/2, -z+1/2'
'-x, -y, -z'
'x, -y-1/2, z-1/2'

loop_
_atom_site_label
_atom_site_type_symbol
_atom_site_fract_x
_atom_site_fract_y
_atom_site_fract_z
_atom_site_U_iso_or_equiv
_atom_site_adp_type
_atom_site_occupancy
_atom_site_site_symmetry_order
_atom_site_calc_flag
_atom_site_refinement_flags_posn
_atom_site_refinement_flags_adp
_atom_site_refinement_flags_occupancy
_atom_site_disorder_assembly
_atom_site_disorder_group
B1 B 0.24448(9) 0.35036(19) 0.40416(10) 0.0196(3) Uani 1 1 d . . . . .
O1 O 0.50239(8) 0.71968(18) 0.39187(9) 0.0495(3) Uani 1 1 d . . . . .
O2 O 0.38075(9) 0.6581(2) 0.59124(9) 0.0536(4) Uani 1 1 d . . . . .
Rh1 Rh 0.35928(2) 0.52022(2) 0.40868(2) 0.01994(4) Uani 1 1 d . . . . .
Si1 Si 0.14702(2) 0.66674(5) 0.33772(3) 0.02215(8) Uani 1 1 d . . . . .
C1 C 0.22385(8) 0.49488(16) 0.33411(9) 0.0190(3) Uani 1 1 d . . . . .
C2 C 0.26621(9) 0.49996(17) 0.26943(9) 0.0220(3) Uani 1 1 d . . . . .
C3 C 0.33679(8) 0.39576(18) 0.27854(9) 0.0234(3) Uani 1 1 d . . . . .
C4 C 0.35612(8) 0.25282(18) 0.33906(9) 0.0232(3) Uani 1 1 d . . . . .
C5 C 0.31304(8) 0.22702(17) 0.40130(9) 0.0207(3) Uani 1 1 d . . . . .
C6 C 0.24092(10) 0.6127(2) 0.18803(10) 0.0314(3) Uani 1 1 d . . . . .
H6A H 0.1849 0.6465 0.1784 0.047 Uiso 1 1 calc R U . . .
H6B H 0.2469 0.5488 0.1367 0.047 Uiso 1 1 calc R U . . .
H6C H 0.2746 0.7156 0.1964 0.047 Uiso 1 1 calc R U . . .
C7 C 0.38746(10) 0.4251(2) 0.21536(11) 0.0345(4) Uani 1 1 d . . . . .
H7A H 0.3696 0.3482 0.1646 0.052 Uiso 1 1 calc R U . . .
H7B H 0.4436 0.4015 0.2455 0.052 Uiso 1 1 calc R U . . .
H7C H 0.3819 0.5446 0.1952 0.052 Uiso 1 1 calc R U . . .
C8 C 0.42210(10) 0.1301(2) 0.33300(12) 0.0369(4) Uani 1 1 d . . . . .
H8A H 0.4354 0.0551 0.3849 0.055 Uiso 1 1 calc R U . . .
H8B H 0.4695 0.1957 0.3306 0.055 Uiso 1 1 calc R U . . .
H8C H 0.4040 0.0601 0.2796 0.055 Uiso 1 1 calc R U . . .
C9 C 0.33536(9) 0.07787(18) 0.46474(10) 0.0272(3) Uani 1 1 d . . . . .
H9A H 0.3291 -0.0300 0.4316 0.041 Uiso 1 1 calc R U . . .
H9B H 0.3004 0.0769 0.5041 0.041 Uiso 1 1 calc R U . . .
H9C H 0.3910 0.0901 0.4996 0.041 Uiso 1 1 calc R U . . .
C10 C 0.19313(9) 0.31622(17) 0.47152(9) 0.0229(3) Uani 1 1 d . . . . .
C11 C 0.22014(11) 0.3385(2) 0.56295(10) 0.0321(3) Uani 1 1 d . . . . .
H11 H 0.2732 0.3773 0.5884 0.038 Uiso 1 1 calc R U . . .
C12 C 0.17084(13) 0.3048(2) 0.61750(12) 0.0442(5) Uani 1 1 d . . . . .
H12 H 0.1902 0.3222 0.6793 0.053 Uiso 1 1 calc R U . . .
C13 C 0.09404(14) 0.2463(3) 0.58189(14) 0.0510(5) Uani 1 1 d . . . . .
H13 H 0.0604 0.2239 0.6191 0.061 Uiso 1 1 calc R U . . .
C14 C 0.06595(12) 0.2203(2) 0.49210(14) 0.0453(4) Uani 1 1 d . . . . .
H14 H 0.0132 0.1789 0.4674 0.054 Uiso 1 1 calc R U . . .
C15 C 0.11536(10) 0.2552(2) 0.43821(11) 0.0304(3) Uani 1 1 d . . . . .
H15 H 0.0955 0.2367 0.3766 0.036 Uiso 1 1 calc R U . . .
C16 C 0.14314(10) 0.7124(2) 0.45286(11) 0.0342(3) Uani 1 1 d . . . . .
H16A H 0.1124 0.8176 0.4535 0.051 Uiso 1 1 calc R U . . .
H16B H 0.1975 0.7273 0.4909 0.051 Uiso 1 1 calc R U . . .
H16C H 0.1174 0.6162 0.4745 0.051 Uiso 1 1 calc R U . . .
C17 C 0.16958(11) 0.8797(2) 0.29373(12) 0.0362(4) Uani 1 1 d . . . . .
H17A H 0.1491 0.9724 0.3235 0.054 Uiso 1 1 calc R U . . .
H17B H 0.1439 0.8853 0.2303 0.054 Uiso 1 1 calc R U . . .
H17C H 0.2275 0.8924 0.3044 0.054 Uiso 1 1 calc R U . . .
C18 C 0.04640(9) 0.5947(2) 0.26992(12) 0.0348(4) Uani 1 1 d . . . . .
H18A H 0.0290 0.4954 0.2981 0.052 Uiso 1 1 calc R U . . .
H18B H 0.0496 0.5626 0.2109 0.052 Uiso 1 1 calc R U . . .
H18C H 0.0079 0.6885 0.2653 0.052 Uiso 1 1 calc R U . . .
C19 C 0.44888(9) 0.6436(2) 0.39925(10) 0.0299(3) Uani 1 1 d . . . . .
C20 C 0.37043(9) 0.6044(2) 0.52158(11) 0.0328(3) Uani 1 1 d . . . . .

loop_
_atom_site_aniso_label
_atom_site_aniso_U_11
_atom_site_aniso_U_22
_atom_site_aniso_U_33
_atom_site_aniso_U_23
_atom_site_aniso_U_13
_atom_site_aniso_U_12
B1 0.0193(7) 0.0194(7) 0.0191(7) -0.0019(5) 0.0036(6) -0.0016(5)
O1 0.0350(7) 0.0518(8) 0.0594(8) 0.0133(6) 0.0092(6) -0.0176(6)
O2 0.0515(8) 0.0674(9) 0.0425(7) -0.0299(7) 0.0139(6) -0.0140(7)
Rh1 0.01700(6) 0.01887(6) 0.02323(6) -0.00131(4) 0.00426(4) -0.00055(4)
Si1 0.01907(18) 0.01958(18) 0.02624(19) -0.00062(14) 0.00350(15) 0.00237(14)
C1 0.0165(6) 0.0199(6) 0.0195(6) -0.0008(5) 0.0027(5) -0.0004(5)
C2 0.0221(7) 0.0230(7) 0.0199(6) 0.0010(5) 0.0036(5) -0.0015(5)
C3 0.0236(7) 0.0262(7) 0.0220(6) -0.0029(5) 0.0087(5) -0.0007(5)
C4 0.0214(7) 0.0216(7) 0.0260(7) -0.0043(5) 0.0056(5) 0.0018(5)
C5 0.0220(7) 0.0166(6) 0.0215(6) -0.0024(5) 0.0023(5) -0.0009(5)
C6 0.0362(8) 0.0345(8) 0.0249(7) 0.0077(6) 0.0105(6) 0.0041(7)
C7 0.0323(8) 0.0436(9) 0.0333(8) 0.0011(7) 0.0184(7) 0.0006(7)
C8 0.0332(9) 0.0349(9) 0.0461(9) -0.0009(7) 0.0167(7) 0.0119(7)
C9 0.0312(8) 0.0204(7) 0.0282(7) 0.0023(5) 0.0048(6) 0.0041(6)
C10 0.0276(7) 0.0178(6) 0.0252(7) 0.0020(5) 0.0106(6) 0.0038(5)
C11 0.0433(9) 0.0280(8) 0.0259(7) 0.0025(6) 0.0111(7) 0.0066(6)
C12 0.0738(14) 0.0374(9) 0.0300(8) 0.0079(7) 0.0289(9) 0.0185(9)
C13 0.0673(14) 0.0449(11) 0.0596(12) 0.0130(9) 0.0491(11) 0.0112(10)
C14 0.0402(10) 0.0412(10) 0.0651(13) 0.0048(9) 0.0323(9) -0.0019(8)
C15 0.0313(8) 0.0271(7) 0.0367(8) -0.0003(6) 0.0160(7) -0.0013(6)
C16 0.0382(9) 0.0307(8) 0.0354(8) -0.0047(6) 0.0126(7) 0.0099(7)
C17 0.0411(9) 0.0222(7) 0.0445(9) 0.0021(7) 0.0104(8) 0.0013(6)
C18 0.0216(7) 0.0331(8) 0.0448(9) -0.0045(7) 0.0006(7) 0.0022(6)
C19 0.0260(8) 0.0271(7) 0.0335(8) 0.0048(6) 0.0030(6) -0.0012(6)
C20 0.0260(8) 0.0337(8) 0.0383(9) -0.0102(7) 0.0083(7) -0.0051(6)

loop_
_atom_type_symbol
_atom_type_description
_atom_type_scat_dispersion_real
_atom_type_scat_dispersion_imag
_atom_type_scat_source
C C 0.0033 0.0016 'International Tables Vol C Tables 4.2.6.8 and 6.1.1.4'
H H 0.0000 0.0000 'International Tables Vol C Tables 4.2.6.8 and 6.1.1.4'
B B 0.0013 0.0007 'International Tables Vol C Tables 4.2.6.8 and 6.1.1.4'
O O 0.0106 0.0060 'International Tables Vol C Tables 4.2.6.8 and 6.1.1.4'
Si Si 0.0817 0.0704 'International Tables Vol C Tables 4.2.6.8 and 6.1.1.4'
Rh Rh -1.1178 0.9187 'International Tables Vol C Tables 4.2.6.8 and 6.1.1.4'

loop_
_geom_angle_atom_site_label_1
_geom_angle_atom_site_label_2
_geom_angle_atom_site_label_3
_geom_angle
_geom_angle_site_symmetry_1
_geom_angle_site_symmetry_3
_geom_angle_publ_flag
C5 B1 C1 117.56(12) . . ?
C5 B1 C10 119.77(12) . . ?
C1 B1 C10 122.43(12) . . ?
C5 B1 Rh1 72.40(8) . . ?
C1 B1 Rh1 69.35(7) . . ?
C10 B1 Rh1 133.96(10) . . ?
C20 Rh1 C19 91.32(7) . . ?
C20 Rh1 C3 173.05(6) . . ?
C19 Rh1 C3 95.30(6) . . ?
C20 Rh1 C1 109.89(6) . . ?
C19 Rh1 C1 138.64(6) . . ?
C3 Rh1 C1 66.14(5) . . ?
C20 Rh1 C4 138.12(6) . . ?
C19 Rh1 C4 109.41(6) . . ?
C3 Rh1 C4 36.84(5) . . ?
C1 Rh1 C4 78.32(5) . . ?
C20 Rh1 C2 141.67(6) . . ?
C19 Rh1 C2 109.68(6) . . ?
C3 Rh1 C2 36.80(5) . . ?
C1 Rh1 C2 35.04(5) . . ?
C4 Rh1 C2 65.24(5) . . ?
C20 Rh1 B1 95.32(6) . . ?
C19 Rh1 B1 173.35(6) . . ?
C3 Rh1 B1 78.06(5) . . ?
C1 Rh1 B1 38.33(5) . . ?
C4 Rh1 B1 65.19(5) . . ?
C2 Rh1 B1 64.92(5) . . ?
C20 Rh1 C5 109.07(6) . . ?
C19 Rh1 C5 139.12(6) . . ?
C3 Rh1 C5 64.35(5) . . ?
C1 Rh1 C5 67.59(5) . . ?
C4 Rh1 C5 34.23(5) . . ?
C2 Rh1 C5 75.87(5) . . ?
B1 Rh1 C5 37.51(5) . . ?
C16 Si1 C18 109.68(8) . . ?
C16 Si1 C17 104.90(8) . . ?
C18 Si1 C17 108.06(8) . . ?
C16 Si1 C1 111.96(7) . . ?
C18 Si1 C1 109.11(7) . . ?
C17 Si1 C1 112.98(7) . . ?
C2 C1 B1 118.07(12) . . ?
C2 C1 Si1 120.70(10) . . ?
B1 C1 Si1 121.18(10) . . ?
C2 C1 Rh1 73.07(8) . . ?
B1 C1 Rh1 72.32(7) . . ?
Si1 C1 Rh1 123.05(6) . . ?
C1 C2 C3 120.55(12) . . ?
C1 C2 C6 122.62(13) . . ?
C3 C2 C6 116.83(13) . . ?
C1 C2 Rh1 71.89(8) . . ?
C3 C2 Rh1 66.09(7) . . ?
C6 C2 Rh1 135.91(10) . . ?
C4 C3 C2 122.45(12) . . ?
C4 C3 C7 118.54(13) . . ?
C2 C3 C7 118.66(13) . . ?
C4 C3 Rh1 76.89(8) . . ?
C2 C3 Rh1 77.11(8) . . ?
C7 C3 Rh1 123.87(11) . . ?
C5 C4 C3 120.01(12) . . ?
C5 C4 C8 120.77(13) . . ?
C3 C4 C8 119.20(13) . . ?
C5 C4 Rh1 75.43(8) . . ?
C3 C4 Rh1 66.27(7) . . ?
C8 C4 Rh1 131.81(11) . . ?
C4 C5 C9 118.89(12) . . ?
C4 C5 B1 119.76(12) . . ?
C9 C5 B1 121.35(12) . . ?
C4 C5 Rh1 70.34(8) . . ?
C9 C5 Rh1 132.23(9) . . ?
B1 C5 Rh1 70.09(7) . . ?
C15 C10 C11 116.70(14) . . ?
C15 C10 B1 118.05(13) . . ?
C11 C10 B1 125.24(13) . . ?
C12 C11 C10 121.44(17) . . ?
C13 C12 C11 120.07(17) . . ?
C12 C13 C14 119.97(16) . . ?
C13 C14 C15 119.55(18) . . ?
C14 C15 C10 122.26(16) . . ?
O1 C19 Rh1 178.59(15) . . ?
O2 C20 Rh1 176.92(15) . . ?

loop_
_geom_bond_atom_site_label_1
_geom_bond_atom_site_label_2
_geom_bond_distance
_geom_bond_site_symmetry_2
_geom_bond_publ_flag
B1 C5 1.542(2) . ?
B1 C1 1.549(2) . ?
B1 C10 1.586(2) . ?
B1 Rh1 2.3803(15) . ?
O1 C19 1.1358(19) . ?
O2 C20 1.144(2) . ?
Rh1 C20 1.8579(16) . ?
Rh1 C19 1.8711(16) . ?
Rh1 C3 2.2070(14) . ?
Rh1 C1 2.3379(13) . ?
Rh1 C4 2.3480(13) . ?
Rh1 C2 2.3533(14) . ?
Rh1 C5 2.4132(13) . ?
Si1 C16 1.8700(16) . ?
Si1 C18 1.8721(16) . ?
Si1 C17 1.8799(16) . ?
Si1 C1 1.9033(14) . ?
C1 C2 1.412(2) . ?
C2 C3 1.446(2) . ?
C2 C6 1.5186(19) . ?
C3 C4 1.445(2) . ?
C3 C7 1.517(2) . ?
C4 C5 1.402(2) . ?
C4 C8 1.517(2) . ?
C5 C9 1.5133(19) . ?
C10 C15 1.395(2) . ?
C10 C11 1.401(2) . ?
C11 C12 1.395(2) . ?
C12 C13 1.378(3) . ?
C13 C14 1.382(3) . ?
C14 C15 1.390(2) . ?
